data_4065754
loop_
_publ_author_name
'Ghereg, Dumitru'
'Andr\'e, Erwan'
'Ech-Cherif El Kettani, Sakina'
'Saffon, Nathalie'
'Lazraq, Mohamed'
'Ranaivonjatovo, Henri'
'Gornitzka, Heinz'
'Miqueu, Karinne'
'Sotiropoulos, Jean-Marc'
'Escudi\'e, Jean'

_publ_section_title
;
 Reactions of Germenes with Somepara-Quinones: Formation of a Tricyclic
 Compound from 1,4-Benzoquinone Undergoing an Unexpected
 Rearrangement&#x2020;
;
_journal_issue 21
_journal_name_full Organometallics
_journal_page_first 4849
_journal_paper_doi 10.1021/om100113c
_journal_volume 29
_journal_year 2010
_chemical_formula_sum 'C88 H104 Ge2 O3'
_chemical_formula_weight 1354.89
_chemical_name_systematic
; 
 ? 
;
_space_group_IT_number 2
_symmetry_cell_setting triclinic
_symmetry_space_group_name_Hall '-P 1'
_symmetry_space_group_name_H-M 'P -1'
_atom_sites_solution_hydrogens geom
_atom_sites_solution_primary direct
_atom_sites_solution_secondary difmap
_audit_creation_method SHELXL-97
_cell_angle_alpha 100.188(3)
_cell_angle_beta 110.955(3)
_cell_angle_gamma 107.521(3)
_cell_formula_units_Z 1
_cell_length_a 11.1419(17)
_cell_length_b 13.497(2)
_cell_length_c 14.854(2)
_cell_measurement_reflns_used 1626
_cell_measurement_temperature 193(2)
_cell_measurement_theta_max 21.24
_cell_measurement_theta_min 2.83
_cell_volume 1885.0(5)
_computing_cell_refinement 'Bruker SMART'
_computing_data_collection 'Bruker SMART'
_computing_data_reduction 'Bruker SAINT'
_computing_molecular_graphics 'Bruker SHELXTL'
_computing_publication_material 'Bruker SHELXTL'
_computing_structure_refinement 'SHELXL-97 (Sheldrick, 1997)'
_computing_structure_solution 'SHELXS-97 (Sheldrick, 1990)'
_diffrn_ambient_temperature 193(2)
_diffrn_measured_fraction_theta_full 0.922
_diffrn_measured_fraction_theta_max 0.922
_diffrn_measurement_device_type 'CCD area detector'
_diffrn_measurement_method 'phi and omega scans'
_diffrn_radiation_monochromator graphite
_diffrn_radiation_source 'fine-focus sealed tube'
_diffrn_radiation_type MoK\a
_diffrn_radiation_wavelength 0.71073
_diffrn_reflns_av_R_equivalents 0.0451
_diffrn_reflns_av_sigmaI/netI 0.0762
_diffrn_reflns_limit_h_max 9
_diffrn_reflns_limit_h_min -12
_diffrn_reflns_limit_k_max 14
_diffrn_reflns_limit_k_min -14
_diffrn_reflns_limit_l_max 16
_diffrn_reflns_limit_l_min -16
_diffrn_reflns_number 8081
_diffrn_reflns_theta_full 23.25
_diffrn_reflns_theta_max 23.25
_diffrn_reflns_theta_min 5.14
_exptl_absorpt_coefficient_mu 0.845
_exptl_absorpt_correction_type none
_exptl_crystal_density_diffrn 1.194
_exptl_crystal_density_method 'not measured'
_exptl_crystal_description cube
_exptl_crystal_F_000 720
_exptl_crystal_size_max 0.20
_exptl_crystal_size_mid 0.20
_exptl_crystal_size_min 0.20
_refine_diff_density_max 0.555
_refine_diff_density_min -0.569
_refine_diff_density_rms 0.117
_refine_ls_extinction_method none
_refine_ls_goodness_of_fit_ref 1.044
_refine_ls_hydrogen_treatment constr
_refine_ls_matrix_type full
_refine_ls_number_parameters 479
_refine_ls_number_reflns 4995
_refine_ls_number_restraints 82
_refine_ls_restrained_S_all 1.038
_refine_ls_R_factor_all 0.0954
_refine_ls_R_factor_gt 0.0639
_refine_ls_shift/su_max 0.000
_refine_ls_shift/su_mean 0.000
_refine_ls_structure_factor_coef Fsqd
_refine_ls_weighting_details 'calc w=1/[\s^2^(Fo^2^)+(0.1742P)^2^+0.0000P] where P=(Fo^2^+2Fc^2^)/3'
_refine_ls_weighting_scheme calc
_refine_ls_wR_factor_gt 0.1866
_refine_ls_wR_factor_ref 0.2415
_reflns_number_gt 3694
_reflns_number_total 4995
_reflns_threshold_expression >2sigma(I)
_cod_data_source_file om100113c_si_002.cif
_cod_data_source_block 3b
_cod_depositor_comments
;
The following automatic conversions were performed:

'_symmetry_cell_setting' value 'Triclinic' changed to 'triclinic'
according to /home/saulius/struct/CIF-dictionaries/cif_core.dic
dictionary named 'cif_core.dic' version 2.4.1 from 2010-06-29.

Automatic conversion script
Id: cif_fix_values 1715 2011-07-08 13:25:40Z adriana 
;
_cod_original_cell_volume 1884.9(5)
_cod_original_sg_symbol_H-M P-1
_cod_database_code 4065754

loop_
_symmetry_equiv_pos_as_xyz
'x, y, z'
'-x, -y, -z'

loop_
_atom_site_label
_atom_site_type_symbol
_atom_site_fract_x
_atom_site_fract_y
_atom_site_fract_z
_atom_site_U_iso_or_equiv
_atom_site_adp_type
_atom_site_occupancy
_atom_site_symmetry_multiplicity
_atom_site_calc_flag
_atom_site_refinement_flags
_atom_site_disorder_assembly
_atom_site_disorder_group
Ge1 Ge 0.73738(7) 0.78408(5) 0.18124(5) 0.0306(3) Uani 1 1 d . . .
O1 O 0.5484(5) 0.7055(4) 0.1128(3) 0.0342(11) Uani 1 1 d . . .
C1 C 0.7509(8) 0.9214(6) 0.1517(5) 0.0380(17) Uani 1 1 d . . .
C2 C 0.6641(9) 0.9676(6) 0.1683(6) 0.048(2) Uani 1 1 d . . .
C3 C 0.6545(9) 1.0556(7) 0.1344(7) 0.054(2) Uani 1 1 d . . .
H3 H 0.5916 1.0857 0.1444 0.065 Uiso 1 1 calc R . .
C4 C 0.7315(9) 1.1009(6) 0.0871(6) 0.050(2) Uani 1 1 d . . .
C5 C 0.8250(8) 1.0590(6) 0.0757(5) 0.048(2) Uani 1 1 d . . .
H5 H 0.8822 1.0908 0.0454 0.057 Uiso 1 1 calc R . .
C6 C 0.8368(8) 0.9706(6) 0.1080(5) 0.0393(18) Uani 1 1 d . . .
C7 C 0.5750(9) 0.9286(7) 0.2233(7) 0.056(2) Uani 1 1 d . . .
H7A H 0.4998 0.8566 0.1804 0.084 Uiso 1 1 calc R . .
H7B H 0.5343 0.9812 0.2368 0.084 Uiso 1 1 calc R . .
H7C H 0.6339 0.9229 0.2878 0.084 Uiso 1 1 calc R . .
C8 C 0.7118(11) 1.1963(7) 0.0500(8) 0.074(3) Uani 1 1 d . . .
H8A H 0.7538 1.2628 0.1086 0.112 Uiso 1 1 calc R . .
H8B H 0.6117 1.1786 0.0125 0.112 Uiso 1 1 calc R . .
H8C H 0.7574 1.2087 0.0051 0.112 Uiso 1 1 calc R . .
C9 C 0.9480(9) 0.9336(6) 0.0957(6) 0.056(2) Uani 1 1 d . . .
H9A H 0.9218 0.9034 0.0232 0.085 Uiso 1 1 calc R . .
H9B H 0.9553 0.8772 0.1283 0.085 Uiso 1 1 calc R . .
H9C H 1.0384 0.9965 0.1277 0.085 Uiso 1 1 calc R . .
C10 C 0.8037(8) 0.7921(5) 0.3248(5) 0.0364(17) Uani 1 1 d . . .
C11 C 0.7173(8) 0.7352(6) 0.3657(5) 0.0435(18) Uani 1 1 d . . .
C12 C 0.7822(11) 0.7427(7) 0.4679(6) 0.058(2) Uani 1 1 d . . .
H12 H 0.7264 0.7013 0.4947 0.069 Uiso 1 1 calc R . .
C13 C 0.9174(12) 0.8042(7) 0.5310(6) 0.065(3) Uani 1 1 d . . .
C14 C 1.0012(10) 0.8625(7) 0.4913(6) 0.058(2) Uani 1 1 d . . .
H14 H 1.0977 0.9062 0.5338 0.070 Uiso 1 1 calc R . .
C15 C 0.9430(8) 0.8564(6) 0.3892(5) 0.045(2) Uani 1 1 d . . .
C16 C 0.5587(8) 0.6668(8) 0.3060(6) 0.059(2) Uani 1 1 d . . .
H16A H 0.5228 0.6368 0.3511 0.088 Uiso 1 1 calc R . .
H16B H 0.5407 0.6065 0.2488 0.088 Uiso 1 1 calc R . .
H16C H 0.5116 0.7135 0.2802 0.088 Uiso 1 1 calc R . .
C17 C 0.9809(14) 0.8081(8) 0.6415(6) 0.093(4) Uani 1 1 d . . .
H17A H 0.9582 0.8587 0.6820 0.139 Uiso 1 1 calc R . .
H17B H 1.0828 0.8335 0.6675 0.139 Uiso 1 1 calc R . .
H17C H 0.9426 0.7346 0.6461 0.139 Uiso 1 1 calc R . .
C18 C 1.0393(7) 0.9170(6) 0.3496(6) 0.047(2) Uani 1 1 d . . .
H18A H 1.1298 0.9658 0.4067 0.070 Uiso 1 1 calc R . .
H18B H 0.9979 0.9605 0.3123 0.070 Uiso 1 1 calc R . .
H18C H 1.0532 0.8643 0.3039 0.070 Uiso 1 1 calc R . .
C19 C 0.7689(7) 0.6654(5) 0.1032(5) 0.0309(16) Uani 1 1 d . . .
C20 C 0.9008(7) 0.6477(5) 0.1515(4) 0.0327(16) Uani 1 1 d . . .
C21 C 0.9534(7) 0.6260(5) 0.2420(5) 0.0345(17) Uani 1 1 d . . .
H21 H 0.9070 0.6262 0.2846 0.041 Uiso 1 1 calc R . .
C22 C 1.0749(7) 0.6038(6) 0.2716(5) 0.0368(17) Uani 1 1 d . . .
C23 C 1.1404(8) 0.6057(6) 0.2074(5) 0.0456(19) Uani 1 1 d . . .
H23 H 1.2240 0.5929 0.2272 0.055 Uiso 1 1 calc R . .
C24 C 1.0886(9) 0.6256(6) 0.1158(5) 0.047(2) Uani 1 1 d . . .
H24 H 1.1351 0.6250 0.0732 0.056 Uiso 1 1 calc R . .
C25 C 0.9676(7) 0.6466(5) 0.0867(5) 0.0311(16) Uani 1 1 d . . .
C26 C 0.8856(7) 0.6645(6) -0.0055(5) 0.0356(17) Uani 1 1 d . . .
C27 C 0.9015(8) 0.6697(6) -0.0921(5) 0.0407(18) Uani 1 1 d . . .
H27 H 0.9790 0.6602 -0.0994 0.049 Uiso 1 1 calc R . .
C28 C 0.8052(8) 0.6888(6) -0.1690(5) 0.0422(19) Uani 1 1 d . . .
H28 H 0.8192 0.6948 -0.2275 0.051 Uiso 1 1 calc R . .
C29 C 0.6890(8) 0.6993(6) -0.1619(5) 0.0370(17) Uani 1 1 d . A .
C30 C 0.6722(7) 0.6915(6) -0.0749(5) 0.0327(16) Uani 1 1 d . . .
H30 H 0.5925 0.6979 -0.0689 0.039 Uiso 1 1 calc R . .
C31 C 0.7683(7) 0.6749(5) 0.0024(5) 0.0319(16) Uani 1 1 d . . .
C32 C 1.1227(8) 0.5746(7) 0.3688(5) 0.0460(19) Uani 1 1 d . . .
C33 C 1.0063(12) 0.4678(9) 0.3560(9) 0.094(4) Uani 1 1 d . . .
H33A H 0.9201 0.4798 0.3440 0.140 Uiso 1 1 calc R . .
H33B H 1.0360 0.4472 0.4179 0.140 Uiso 1 1 calc R . .
H33C H 0.9892 0.4089 0.2979 0.140 Uiso 1 1 calc R . .
C34 C 1.1519(11) 0.6643(9) 0.4593(6) 0.075(3) Uani 1 1 d . . .
H34A H 1.2197 0.7333 0.4638 0.112 Uiso 1 1 calc R . .
H34B H 1.1903 0.6455 0.5213 0.112 Uiso 1 1 calc R . .
H34C H 1.0647 0.6725 0.4519 0.112 Uiso 1 1 calc R . .
C35 C 1.2558(11) 0.5515(9) 0.3908(7) 0.074(3) Uani 1 1 d . . .
H35A H 1.2396 0.4937 0.3322 0.110 Uiso 1 1 calc R . .
H35B H 1.2788 0.5275 0.4511 0.110 Uiso 1 1 calc R . .
H35C H 1.3338 0.6184 0.4030 0.110 Uiso 1 1 calc R . .
C36 C 0.5811(8) 0.7234(7) -0.2458(6) 0.052(2) Uani 1 1 d DU . .
C37 C 0.605(5) 0.718(3) -0.343(2) 0.077(7) Uani 0.53(5) 1 d PDU A 1
H37A H 0.6885 0.7812 -0.3287 0.115 Uiso 0.53(5) 1 calc PR A 1
H37B H 0.5233 0.7182 -0.3977 0.115 Uiso 0.53(5) 1 calc PR A 1
H37C H 0.6176 0.6501 -0.3645 0.115 Uiso 0.53(5) 1 calc PR A 1
C38 C 0.433(3) 0.642(3) -0.276(3) 0.081(10) Uani 0.53(5) 1 d PDU A 1
H38A H 0.4234 0.5682 -0.3070 0.121 Uiso 0.53(5) 1 calc PR A 1
H38B H 0.3657 0.6616 -0.3254 0.121 Uiso 0.53(5) 1 calc PR A 1
H38C H 0.4162 0.6455 -0.2158 0.121 Uiso 0.53(5) 1 calc PR A 1
C39 C 0.599(5) 0.8405(17) -0.200(2) 0.078(7) Uani 0.53(5) 1 d PDU A 1
H39A H 0.5564 0.8417 -0.1528 0.117 Uiso 0.53(5) 1 calc PR A 1
H39B H 0.5536 0.8671 -0.2546 0.117 Uiso 0.53(5) 1 calc PR A 1
H39C H 0.6991 0.8880 -0.1634 0.117 Uiso 0.53(5) 1 calc PR A 1
C37' C 0.432(4) 0.679(4) -0.249(4) 0.089(10) Uani 0.47(5) 1 d PDU A 2
H37D H 0.4069 0.6043 -0.2464 0.133 Uiso 0.47(5) 1 calc PR A 2
H37E H 0.3628 0.6804 -0.3120 0.133 Uiso 0.47(5) 1 calc PR A 2
H37F H 0.4318 0.7264 -0.1904 0.133 Uiso 0.47(5) 1 calc PR A 2
C38' C 0.565(5) 0.668(4) -0.350(2) 0.080(9) Uani 0.47(5) 1 d PDU A 2
H38D H 0.6565 0.6722 -0.3450 0.119 Uiso 0.47(5) 1 calc PR A 2
H38E H 0.5269 0.7039 -0.3975 0.119 Uiso 0.47(5) 1 calc PR A 2
H38F H 0.5010 0.5904 -0.3733 0.119 Uiso 0.47(5) 1 calc PR A 2
C39' C 0.619(6) 0.8467(15) -0.227(3) 0.093(11) Uani 0.47(5) 1 d PDU A 2
H39D H 0.6353 0.8816 -0.1572 0.140 Uiso 0.47(5) 1 calc PR A 2
H39E H 0.5411 0.8580 -0.2752 0.140 Uiso 0.47(5) 1 calc PR A 2
H39F H 0.7033 0.8793 -0.2356 0.140 Uiso 0.47(5) 1 calc PR A 2
C40 C 0.5151(6) 0.6018(5) 0.0567(5) 0.0277(15) Uani 1 1 d . . .
C41 C 0.6359(6) 0.5680(5) 0.0883(5) 0.0270(15) Uani 1 1 d . . .
H41 H 0.6532 0.5598 0.1569 0.032 Uiso 1 1 calc R . .
C42 C 0.6086(7) 0.4595(5) 0.0200(5) 0.0317(16) Uani 1 1 d . . .
H42 H 0.6822 0.4344 0.0324 0.038 Uiso 1 1 calc R . .
O2 O 0.459(4) 0.105(3) 0.518(2) 0.160(7) Uani 0.50 1 d PDU B -1
C43 C 0.582(4) 0.086(3) 0.596(3) 0.152(7) Uani 0.50 1 d PDU B -1
H43A H 0.6696 0.1315 0.5947 0.182 Uiso 0.50 1 calc PR B -1
H43B H 0.5901 0.1157 0.6645 0.182 Uiso 0.50 1 calc PR B -1
C44 C 0.580(4) -0.024(3) 0.585(3) 0.162(7) Uani 0.50 1 d PDU B -1
H44A H 0.6734 -0.0230 0.6235 0.194 Uiso 0.50 1 calc PR B -1
H44B H 0.5117 -0.0685 0.6052 0.194 Uiso 0.50 1 calc PR B -1
C45 C 0.534(7) -0.062(4) 0.476(3) 0.166(8) Uani 0.50 1 d PDU B -1
H45A H 0.6109 -0.0661 0.4584 0.199 Uiso 0.50 1 calc PR B -1
H45B H 0.4531 -0.1333 0.4416 0.199 Uiso 0.50 1 calc PR B -1
C46 C 0.497(5) 0.027(3) 0.453(3) 0.165(7) Uani 0.50 1 d PDU B -1
H46A H 0.4154 -0.0058 0.3849 0.198 Uiso 0.50 1 calc PR B -1
H46B H 0.5750 0.0755 0.4436 0.198 Uiso 0.50 1 calc PR B -1

loop_
_atom_site_aniso_label
_atom_site_aniso_U_11
_atom_site_aniso_U_22
_atom_site_aniso_U_33
_atom_site_aniso_U_23
_atom_site_aniso_U_13
_atom_site_aniso_U_12
Ge1 0.0306(5) 0.0310(5) 0.0253(4) 0.0068(3) 0.0100(3) 0.0095(3)
O1 0.030(3) 0.031(3) 0.034(2) 0.002(2) 0.010(2) 0.011(2)
C1 0.043(4) 0.040(4) 0.027(4) 0.007(3) 0.010(3) 0.019(4)
C2 0.053(5) 0.044(5) 0.046(4) 0.010(4) 0.023(4) 0.016(4)
C3 0.050(5) 0.048(5) 0.073(6) 0.025(4) 0.027(5) 0.029(4)
C4 0.047(5) 0.043(5) 0.046(5) 0.015(4) 0.011(4) 0.013(4)
C5 0.049(5) 0.048(5) 0.039(4) 0.018(4) 0.017(4) 0.010(4)
C6 0.041(4) 0.037(4) 0.029(4) 0.006(3) 0.010(3) 0.010(3)
C7 0.056(5) 0.065(6) 0.073(6) 0.028(5) 0.047(5) 0.031(5)
C8 0.080(7) 0.054(6) 0.094(7) 0.037(5) 0.029(6) 0.036(5)
C9 0.064(6) 0.040(5) 0.051(5) 0.013(4) 0.025(4) 0.005(4)
C10 0.048(5) 0.027(4) 0.028(4) 0.001(3) 0.013(3) 0.016(3)
C11 0.056(5) 0.044(4) 0.038(4) 0.013(3) 0.028(4) 0.021(4)
C12 0.099(8) 0.051(5) 0.042(5) 0.021(4) 0.045(5) 0.034(5)
C13 0.113(9) 0.042(5) 0.026(4) 0.009(4) 0.018(5) 0.030(5)
C14 0.075(6) 0.038(4) 0.035(4) -0.002(4) 0.001(4) 0.023(4)
C15 0.065(5) 0.027(4) 0.026(4) 0.001(3) 0.009(4) 0.014(4)
C16 0.039(5) 0.080(6) 0.055(5) 0.019(4) 0.035(4) 0.005(4)
C17 0.152(11) 0.060(6) 0.032(5) 0.008(4) 0.015(6) 0.034(7)
C18 0.024(4) 0.047(5) 0.053(5) 0.005(4) 0.007(3) 0.012(3)
C19 0.036(4) 0.033(4) 0.022(3) 0.011(3) 0.009(3) 0.015(3)
C20 0.035(4) 0.025(3) 0.019(3) 0.002(3) 0.004(3) -0.001(3)
C21 0.043(4) 0.030(4) 0.020(3) 0.005(3) 0.006(3) 0.012(3)
C22 0.035(4) 0.042(4) 0.026(3) 0.011(3) 0.004(3) 0.018(3)
C23 0.044(5) 0.045(4) 0.036(4) 0.012(3) 0.004(4) 0.019(4)
C24 0.057(5) 0.048(5) 0.033(4) 0.014(3) 0.013(4) 0.025(4)
C25 0.029(4) 0.028(4) 0.031(3) 0.007(3) 0.009(3) 0.011(3)
C26 0.039(4) 0.038(4) 0.025(3) 0.009(3) 0.009(3) 0.015(3)
C27 0.035(4) 0.055(5) 0.038(4) 0.017(3) 0.020(3) 0.020(4)
C28 0.049(5) 0.062(5) 0.034(4) 0.023(4) 0.025(4) 0.032(4)
C29 0.043(4) 0.045(4) 0.032(4) 0.013(3) 0.014(3) 0.031(4)
C30 0.022(4) 0.046(4) 0.030(4) 0.009(3) 0.008(3) 0.019(3)
C31 0.034(4) 0.029(4) 0.023(3) 0.006(3) 0.007(3) 0.008(3)
C32 0.041(5) 0.065(5) 0.036(4) 0.018(4) 0.016(4) 0.026(4)
C33 0.088(8) 0.091(8) 0.081(7) 0.059(6) 0.012(6) 0.021(6)
C34 0.102(8) 0.108(8) 0.038(5) 0.024(5) 0.023(5) 0.082(7)
C35 0.083(7) 0.118(8) 0.049(5) 0.041(5) 0.022(5) 0.078(7)
C36 0.052(4) 0.083(5) 0.038(4) 0.029(4) 0.017(4) 0.046(4)
C37 0.14(2) 0.094(19) 0.035(9) 0.049(13) 0.040(12) 0.070(18)
C38 0.053(8) 0.132(17) 0.050(16) 0.057(14) -0.004(9) 0.043(10)
C39 0.134(17) 0.090(9) 0.041(14) 0.047(7) 0.031(10) 0.079(10)
C37' 0.040(8) 0.15(2) 0.07(2) 0.039(16) 0.006(10) 0.049(12)
C38' 0.12(2) 0.11(2) 0.029(8) 0.044(13) 0.024(12) 0.08(2)
C39' 0.136(18) 0.089(8) 0.042(18) 0.035(9) 0.016(14) 0.047(11)
C40 0.021(3) 0.038(4) 0.031(3) 0.010(3) 0.015(3) 0.016(3)
C41 0.028(4) 0.029(3) 0.024(3) 0.008(3) 0.012(3) 0.010(3)
C42 0.026(4) 0.034(4) 0.028(3) 0.008(3) 0.005(3) 0.012(3)
O2 0.180(16) 0.172(18) 0.182(16) 0.090(13) 0.087(13) 0.110(15)
C43 0.173(16) 0.173(17) 0.181(16) 0.096(14) 0.098(14) 0.113(16)
C44 0.177(17) 0.180(18) 0.190(16) 0.091(15) 0.091(15) 0.118(16)
C45 0.178(17) 0.185(18) 0.188(17) 0.083(15) 0.090(15) 0.116(16)
C46 0.181(17) 0.184(18) 0.182(16) 0.088(14) 0.089(14) 0.109(16)

loop_
_atom_type_symbol
_atom_type_description
_atom_type_scat_dispersion_real
_atom_type_scat_dispersion_imag
_atom_type_scat_source
C C 0.0033 0.0016 'International Tables Vol C Tables 4.2.6.8 and 6.1.1.4'
H H 0.0000 0.0000 'International Tables Vol C Tables 4.2.6.8 and 6.1.1.4'
O O 0.0106 0.0060 'International Tables Vol C Tables 4.2.6.8 and 6.1.1.4'
Ge Ge 0.1547 1.8001 'International Tables Vol C Tables 4.2.6.8 and 6.1.1.4'

loop_
_geom_angle_atom_site_label_1
_geom_angle_atom_site_label_2
_geom_angle_atom_site_label_3
_geom_angle
_geom_angle_site_symmetry_1
O1 Ge1 C1 100.3(3) .
O1 Ge1 C10 110.3(3) .
C1 Ge1 C10 116.8(3) .
O1 Ge1 C19 90.3(2) .
C1 Ge1 C19 123.5(3) .
C10 Ge1 C19 110.5(3) .
C40 O1 Ge1 112.2(4) .
C2 C1 C6 118.7(7) .
C2 C1 Ge1 117.1(6) .
C6 C1 Ge1 124.0(5) .
C1 C2 C3 119.2(8) .
C1 C2 C7 124.0(7) .
C3 C2 C7 116.8(7) .
C4 C3 C2 122.8(8) .
C3 C4 C5 118.1(7) .
C3 C4 C8 119.4(8) .
C5 C4 C8 122.5(8) .
C4 C5 C6 120.6(7) .
C5 C6 C1 120.2(7) .
C5 C6 C9 116.3(7) .
C1 C6 C9 123.5(7) .
C15 C10 C11 118.6(6) .
C15 C10 Ge1 117.6(5) .
C11 C10 Ge1 123.8(5) .
C12 C11 C10 117.1(7) .
C12 C11 C16 118.0(7) .
C10 C11 C16 124.9(6) .
C13 C12 C11 124.8(8) .
C12 C13 C14 118.0(7) .
C12 C13 C17 121.8(10) .
C14 C13 C17 120.2(9) .
C15 C14 C13 119.9(8) .
C10 C15 C14 121.6(8) .
C10 C15 C18 120.7(6) .
C14 C15 C18 117.6(7) .
C20 C19 C31 101.7(5) .
C20 C19 C41 112.3(5) .
C31 C19 C41 112.4(5) .
C20 C19 Ge1 119.4(4) .
C31 C19 Ge1 115.3(4) .
C41 C19 Ge1 96.3(4) .
C21 C20 C25 120.3(7) .
C21 C20 C19 129.0(6) .
C25 C20 C19 110.5(5) .
C20 C21 C22 120.7(7) .
C23 C22 C21 117.7(6) .
C23 C22 C32 124.1(6) .
C21 C22 C32 118.2(6) .
C24 C23 C22 122.6(7) .
C23 C24 C25 119.3(7) .
C24 C25 C20 119.4(6) .
C24 C25 C26 131.8(7) .
C20 C25 C26 108.8(6) .
C27 C26 C31 119.0(6) .
C27 C26 C25 133.0(7) .
C31 C26 C25 107.9(6) .
C26 C27 C28 120.3(7) .
C29 C28 C27 121.1(6) .
C28 C29 C30 118.2(6) .
C28 C29 C36 122.2(6) .
C30 C29 C36 119.6(6) .
C31 C30 C29 121.2(6) .
C30 C31 C26 120.2(6) .
C30 C31 C19 128.8(6) .
C26 C31 C19 111.0(6) .
C34 C32 C22 111.8(7) .
C34 C32 C35 108.0(7) .
C22 C32 C35 112.2(7) .
C34 C32 C33 109.6(8) .
C22 C32 C33 108.3(6) .
C35 C32 C33 106.8(8) .
C38' C36 C38 88(2) .
C38' C36 C39 129.5(17) .
C38 C36 C39 111(2) .
C38' C36 C39' 111.3(15) .
C38 C36 C39' 122(3) .
C39 C36 C39' 20(2) .
C38' C36 C29 110.3(16) .
C38 C36 C29 110.0(15) .
C39 C36 C29 106.4(15) .
C39' C36 C29 112(2) .
C38' C36 C37 24.7(16) .
C38 C36 C37 108.3(14) .
C39 C36 C37 107.6(14) .
C39' C36 C37 88.4(16) .
C29 C36 C37 113.7(16) .
C38' C36 C37' 106.7(17) .
C38 C36 C37' 22(2) .
C39 C36 C37' 90(3) .
C39' C36 C37' 104(2) .
C29 C36 C37' 112(2) .
C37 C36 C37' 123(3) .
C42 C40 O1 123.1(6) 2_665
C42 C40 C41 124.3(6) 2_665
O1 C40 C41 112.5(5) .
C40 C41 C42 114.1(5) .
C40 C41 C19 108.0(5) .
C42 C41 C19 114.4(5) .
C40 C42 C41 121.5(6) 2_665
C46 O2 C43 74(2) .
C44 C43 O2 120(2) .
C45 C44 C43 99(2) .
C46 C45 C44 97.6(18) .
C45 C46 O2 127(3) .

loop_
_geom_bond_atom_site_label_1
_geom_bond_atom_site_label_2
_geom_bond_distance
_geom_bond_site_symmetry_2
Ge1 O1 1.826(4) .
Ge1 C1 1.954(7) .
Ge1 C10 1.962(7) .
Ge1 C19 2.001(7) .
O1 C40 1.358(8) .
C1 C2 1.365(11) .
C1 C6 1.411(10) .
C2 C3 1.388(11) .
C2 C7 1.532(11) .
C3 C4 1.367(12) .
C4 C5 1.371(12) .
C4 C8 1.532(11) .
C5 C6 1.387(10) .
C6 C9 1.523(12) .
C10 C15 1.382(10) .
C10 C11 1.423(10) .
C11 C12 1.398(11) .
C11 C16 1.539(11) .
C12 C13 1.341(13) .
C13 C14 1.398(13) .
C13 C17 1.521(11) .
C14 C15 1.396(10) .
C15 C18 1.503(11) .
C19 C20 1.500(9) .
C19 C31 1.522(9) .
C19 C41 1.570(9) .
C20 C21 1.384(9) .
C20 C25 1.412(10) .
C21 C22 1.408(10) .
C22 C23 1.393(11) .
C22 C32 1.517(10) .
C23 C24 1.385(10) .
C24 C25 1.393(10) .
C25 C26 1.458(9) .
C26 C27 1.371(10) .
C26 C31 1.398(10) .
C27 C28 1.384(10) .
C28 C29 1.382(10) .
C29 C30 1.388(10) .
C29 C36 1.552(9) .
C30 C31 1.369(9) .
C32 C34 1.500(11) .
C32 C35 1.541(11) .
C32 C33 1.548(13) .
C36 C38' 1.51(3) .
C36 C38 1.52(3) .
C36 C39 1.527(17) .
C36 C39' 1.535(19) .
C36 C37 1.55(3) .
C36 C37' 1.57(3) .
C40 C42 1.319(9) 2_665
C40 C41 1.494(9) .
C41 C42 1.500(9) .
C42 C40 1.319(9) 2_665
O2 C46 1.56(4) .
O2 C43 1.57(4) .
C43 C44 1.46(3) .
C44 C45 1.45(3) .
C45 C46 1.44(3) .
